data_2211967
loop_
_publ_author_name
'Fischer, Andreas'
'Yathirajan, H. S.'
'Ashalatha, B. V.'
'Naranaya, B.'
'Sarojini, B.K.'

_publ_section_title
;
 (8<i>RS</i>,9<i>SR</i>)-Ethyl
 4-(3-bromothien-2-yl)-6-(2-furyl)-2-oxocyclohex-3-ene-1-carboxylate
;
_journal_coeditor_code WN2095
_journal_issue 1
_journal_name_full 'Acta Crystallographica Section E'
_journal_page_first o254
_journal_page_last o255
_journal_paper_doi 10.1107/S1600536806052603
_journal_volume 63
_journal_year 2007
_chemical_formula_iupac 'C17 H15 Br O4 S'
_chemical_formula_moiety 'C17 H15 Br O4 S'
_chemical_formula_sum 'C17 H15 Br O4 S'
_chemical_formula_weight 395.26
_chemical_name_systematic
;
(8RS,9SR)-ethyl
4-(3-bromothien-2-yl)-6-(2-furyl)-2-oxocyclohex-3-ene-1-carboxylate
;
_space_group_IT_number 14
_symmetry_cell_setting monoclinic
_symmetry_space_group_name_Hall '-P 2ybc'
_symmetry_space_group_name_H-M 'P 1 21/c 1'
_atom_sites_solution_primary direct
_atom_sites_solution_secondary difmap
_cell_angle_alpha 90.00
_cell_angle_beta 100.098(6)
_cell_angle_gamma 90.00
_cell_formula_units_Z 4
_cell_length_a 16.5539(14)
_cell_length_b 11.1125(8)
_cell_length_c 9.1650(5)
_cell_measurement_reflns_used 136
_cell_measurement_temperature 300
_cell_measurement_theta_max 20.6
_cell_measurement_theta_min 4.1
_cell_volume 1659.8(2)
_computing_cell_refinement 'DIRAX/LSQ (Duisenberg, 1992)'
_computing_data_collection 'COLLECT (Nonius, 1999)'
_computing_data_reduction 'EvalCCD (Duisenberg <i>et al.</i>,  2003)'
_computing_molecular_graphics 'DIAMOND (Brandenburg, 2006)'
_computing_publication_material 'maXus (Mackay <i>et al.</i>,  1999)'
_computing_structure_refinement 'SHELXL97 (Sheldrick, 1997)'
_computing_structure_solution 'SHELXS97 (Sheldrick, 1997)'
_diffrn_measured_fraction_theta_full 0.988
_diffrn_measured_fraction_theta_max 0.988
_diffrn_measurement_device 'Bruker--Nonius KappaCCD'
_diffrn_measurement_method \f
_diffrn_radiation_source 'fine-focus sealed tube'
_diffrn_radiation_type MoK\a
_diffrn_reflns_av_R_equivalents 0.0595
_diffrn_reflns_av_sigmaI/netI 0.0355
_diffrn_reflns_limit_h_max 20
_diffrn_reflns_limit_h_min -19
_diffrn_reflns_limit_k_max 13
_diffrn_reflns_limit_k_min -13
_diffrn_reflns_limit_l_max 11
_diffrn_reflns_limit_l_min -10
_diffrn_reflns_number 17471
_diffrn_reflns_theta_full 26.50
_diffrn_reflns_theta_max 26.50
_diffrn_reflns_theta_min 4.52
_diffrn_standards_number 0
_exptl_absorpt_coefficient_mu 2.619
_exptl_absorpt_correction_T_max 0.805
_exptl_absorpt_correction_T_min 0.600
_exptl_absorpt_correction_type numerical
_exptl_absorpt_process_details '(HABITUS; Herrendorf & B\"arnighausen, 1997)'
_exptl_crystal_colour Colourless
_exptl_crystal_density_diffrn 1.582
_exptl_crystal_density_method 'not measured'
_exptl_crystal_description 'Irregular block'
_exptl_crystal_F_000 800
_exptl_crystal_size_max 0.37
_exptl_crystal_size_mid 0.35
_exptl_crystal_size_min 0.22
_refine_diff_density_max 0.313
_refine_diff_density_min -0.445
_refine_ls_extinction_method none
_refine_ls_goodness_of_fit_ref 1.165
_refine_ls_hydrogen_treatment constr
_refine_ls_matrix_type full
_refine_ls_number_parameters 208
_refine_ls_number_reflns 3390
_refine_ls_number_restraints 0
_refine_ls_restrained_S_all 1.165
_refine_ls_R_factor_all 0.0598
_refine_ls_R_factor_gt 0.0373
_refine_ls_shift/su_max 0.000
_refine_ls_shift/su_mean 0.000
_refine_ls_structure_factor_coef Fsqd
_refine_ls_weighting_details 'calc w=1/[\s^2^(Fo^2^)+(0.025P)^2^+1.728P] where P=(Fo^2^+2Fc^2^)/3'
_refine_ls_weighting_scheme calc
_refine_ls_wR_factor_gt 0.0772
_refine_ls_wR_factor_ref 0.0900
_reflns_number_gt 2655
_reflns_number_total 3390
_reflns_threshold_expression I>2\s(I)
_cod_data_source_file wn2095.cif
_cod_data_source_block I
_cod_original_sg_symbol_H-M 'P 21/c'
_cod_database_code 2211967
_cod_database_fobs_code 2211967

loop_
_symmetry_equiv_pos_as_xyz
'x, y, z'
'-x, y+1/2, -z+1/2'
'-x, -y, -z'
'x, -y-1/2, z-1/2'

loop_
_atom_site_type_symbol
_atom_site_label
_atom_site_fract_x
_atom_site_fract_y
_atom_site_fract_z
_atom_site_U_iso_or_equiv
_atom_site_adp_type
_atom_site_calc_flag
_atom_site_refinement_flags
_atom_site_occupancy
Br Br1 1.07670(2) 0.26706(3) -0.00141(4) 0.05410(13) Uani d . 1
S S1 1.04563(5) 0.53429(8) 0.33347(9) 0.0452(2) Uani d . 1
C C5 0.92251(17) 0.4182(2) 0.1472(3) 0.0338(6) Uani d . 1
C C4 1.01047(18) 0.4326(3) 0.1929(3) 0.0350(6) Uani d . 1
C C9 0.78162(18) 0.4973(3) 0.1686(3) 0.0394(7) Uani d . 1
H H9 0.7850 0.5650 0.1015 0.047 Uiso calc R 1
O O2 0.73316(15) 0.6521(2) 0.3160(3) 0.0651(7) Uani d . 1
C C6 0.88879(19) 0.3613(3) 0.0225(3) 0.0411(7) Uani d . 1
H H6 0.9234 0.3319 -0.0389 0.049 Uiso calc R 1
C C3 1.07757(19) 0.3798(3) 0.1504(3) 0.0384(7) Uani d . 1
C C11 0.72925(18) 0.5341(3) 0.2772(4) 0.0431(7) Uani d . 1
C C10 0.86807(17) 0.4675(3) 0.2473(3) 0.0395(7) Uani d . 1
H H10A 0.8930 0.5399 0.2944 0.047 Uiso calc R 1
H H10B 0.8647 0.4092 0.3247 0.047 Uiso calc R 1
C C7 0.8017(2) 0.3431(3) -0.0218(3) 0.0442(7) Uani d . 1
C C1 1.14510(19) 0.5022(3) 0.3307(4) 0.0499(8) Uani d . 1
H H1 1.1890 0.5382 0.3925 0.060 Uiso calc R 1
C C2 1.15341(19) 0.4184(3) 0.2285(4) 0.0479(8) Uani d . 1
H H2 1.2037 0.3894 0.2117 0.057 Uiso calc R 1
C C8 0.74444(17) 0.3904(3) 0.0764(3) 0.0377(6) Uani d . 1
H H8 0.7340 0.3260 0.1437 0.045 Uiso calc R 1
C C15 0.6643(2) 0.4234(3) -0.0217(4) 0.0527(8) Uani d . 1
C C13 0.6539(2) 0.5617(4) 0.4510(5) 0.0713(11) Uani d . 1
H H13 0.6196 0.5475 0.5194 0.086 Uiso calc R 1
C C12 0.6816(2) 0.4759(3) 0.3561(4) 0.0584(9) Uani d . 1
H H12 0.6688 0.3944 0.3502 0.070 Uiso calc R 1
C C14 0.6862(2) 0.6645(4) 0.4231(5) 0.0745(13) Uani d . 1
H H14 0.6782 0.7366 0.4701 0.089 Uiso calc R 1
O O1 0.77427(17) 0.2894(3) -0.1356(3) 0.0696(8) Uani d . 1
O O4 0.61114(15) 0.3346(2) -0.0301(3) 0.0681(7) Uani d . 1
O O3 0.65141(18) 0.5171(3) -0.0838(3) 0.0828(9) Uani d . 1
C C16 0.5337(3) 0.3510(5) -0.1325(6) 0.1015(18) Uani d . 1
H H16A 0.5041 0.4192 -0.1020 0.122 Uiso calc R 1
H H16B 0.5442 0.3663 -0.2317 0.122 Uiso calc R 1
C C17 0.4869(4) 0.2452(7) -0.1314(9) 0.167(4) Uani d . 1
H H17A 0.4361 0.2537 -0.1995 0.250 Uiso calc R 1
H H17B 0.4757 0.2317 -0.0333 0.250 Uiso calc R 1
H H17C 0.5170 0.1781 -0.1605 0.250 Uiso calc R 1

loop_
_atom_site_aniso_label
_atom_site_aniso_U_11
_atom_site_aniso_U_22
_atom_site_aniso_U_33
_atom_site_aniso_U_12
_atom_site_aniso_U_13
_atom_site_aniso_U_23
Br1 0.0618(2) 0.03980(19) 0.0638(2) 0.00686(16) 0.01969(16) -0.00661(15)
S1 0.0376(4) 0.0607(5) 0.0366(4) -0.0040(4) 0.0046(3) -0.0089(3)
C5 0.0380(15) 0.0308(14) 0.0322(15) -0.0020(12) 0.0052(11) 0.0053(11)
C4 0.0399(16) 0.0349(15) 0.0304(14) -0.0013(12) 0.0066(11) 0.0043(11)
C9 0.0359(16) 0.0363(16) 0.0447(17) -0.0030(13) 0.0032(13) -0.0006(12)
O2 0.0526(15) 0.0535(15) 0.0914(19) -0.0051(12) 0.0187(13) -0.0244(13)
C6 0.0429(17) 0.0428(17) 0.0385(16) -0.0034(14) 0.0100(13) -0.0039(13)
C3 0.0451(17) 0.0345(15) 0.0367(16) 0.0023(13) 0.0103(13) 0.0092(12)
C11 0.0297(15) 0.0428(18) 0.0539(19) 0.0021(13) -0.0005(13) -0.0075(14)
C10 0.0324(15) 0.0479(18) 0.0379(16) -0.0053(13) 0.0053(12) -0.0078(13)
C7 0.0516(19) 0.0360(17) 0.0434(17) -0.0142(14) 0.0037(14) -0.0042(13)
C1 0.0342(16) 0.069(2) 0.0439(19) -0.0039(16) 0.0009(13) 0.0032(16)
C2 0.0366(17) 0.058(2) 0.0508(19) 0.0073(15) 0.0113(14) 0.0118(16)
C8 0.0372(16) 0.0372(16) 0.0362(16) -0.0054(13) 0.0002(12) 0.0018(12)
C15 0.0474(19) 0.051(2) 0.054(2) -0.0050(17) -0.0056(15) -0.0021(16)
C13 0.050(2) 0.092(3) 0.076(3) 0.016(2) 0.0239(19) -0.010(2)
C12 0.050(2) 0.056(2) 0.073(2) 0.0045(17) 0.0194(18) -0.0051(18)
C14 0.052(2) 0.080(3) 0.094(3) 0.007(2) 0.020(2) -0.037(3)
O1 0.0653(17) 0.0819(19) 0.0602(16) -0.0233(14) 0.0070(13) -0.0333(14)
O4 0.0422(13) 0.0675(17) 0.0849(19) -0.0155(13) -0.0160(12) 0.0061(14)
O3 0.078(2) 0.0591(18) 0.095(2) -0.0009(15) -0.0306(16) 0.0207(15)
C16 0.053(3) 0.112(4) 0.120(4) -0.013(3) -0.038(3) 0.003(3)
C17 0.081(4) 0.197(8) 0.193(7) -0.074(5) -0.058(4) 0.069(6)

loop_
_atom_type_symbol
_atom_type_description
_atom_type_scat_dispersion_real
_atom_type_scat_dispersion_imag
_atom_type_scat_source
C C 0.0033 0.0016 'International Tables Vol C Tables 4.2.6.8 and 6.1.1.4'
H H 0.0000 0.0000 'International Tables Vol C Tables 4.2.6.8 and 6.1.1.4'
Br Br -0.2901 2.4595 'International Tables Vol C Tables 4.2.6.8 and 6.1.1.4'
O O 0.0106 0.0060 'International Tables Vol C Tables 4.2.6.8 and 6.1.1.4'
S S 0.1246 0.1234 'International Tables Vol C Tables 4.2.6.8 and 6.1.1.4'

loop_
_diffrn_radiation_wavelength
0.71073

loop_
_geom_angle_atom_site_label_1
_geom_angle_atom_site_label_2
_geom_angle_atom_site_label_3
_geom_angle
_geom_angle_publ_flag
C1 S1 C4 92.98(16) n
C6 C5 C4 123.0(3) n
C6 C5 C10 119.3(3) n
C4 C5 C10 117.6(2) n
C3 C4 C5 133.8(3) n
C3 C4 S1 107.9(2) n
C5 C4 S1 118.4(2) n
C11 C9 C10 110.6(2) n
C11 C9 C8 111.1(2) n
C10 C9 C8 110.4(2) n
C11 C9 H9 108.2 n
C10 C9 H9 108.2 n
C8 C9 H9 108.2 n
C11 O2 C14 106.3(3) n
C5 C6 C7 123.6(3) n
C5 C6 H6 118.2 n
C7 C6 H6 118.2 n
C4 C3 C2 115.0(3) n
C4 C3 Br1 126.7(2) n
C2 C3 Br1 118.4(2) n
C12 C11 O2 109.5(3) n
C12 C11 C9 134.6(3) n
O2 C11 C9 115.8(3) n
C5 C10 C9 114.0(2) n
C5 C10 H10A 108.8 n
C9 C10 H10A 108.8 n
C5 C10 H10B 108.8 n
C9 C10 H10B 108.8 n
H10A C10 H10B 107.7 n
O1 C7 C6 120.9(3) n
O1 C7 C8 120.1(3) n
C6 C7 C8 119.0(3) n
C2 C1 S1 112.1(2) n
C2 C1 H1 124.0 n
S1 C1 H1 124.0 n
C1 C2 C3 112.1(3) n
C1 C2 H2 123.9 n
C3 C2 H2 123.9 n
C7 C8 C15 107.9(3) n
C7 C8 C9 111.5(2) n
C15 C8 C9 111.6(3) n
C7 C8 H8 108.6 n
C15 C8 H8 108.6 n
C9 C8 H8 108.6 n
O3 C15 O4 124.5(3) n
O3 C15 C8 124.3(3) n
O4 C15 C8 111.2(3) n
C14 C13 C12 106.3(4) n
C14 C13 H13 126.9 n
C12 C13 H13 126.9 n
C11 C12 C13 107.1(4) n
C11 C12 H12 126.5 n
C13 C12 H12 126.5 n
C13 C14 O2 110.9(3) n
C13 C14 H14 124.5 n
O2 C14 H14 124.5 n
C15 O4 C16 116.6(3) n
C17 C16 O4 108.2(4) n
C17 C16 H16A 110.0 n
O4 C16 H16A 110.0 n
C17 C16 H16B 110.0 n
O4 C16 H16B 110.0 n
H16A C16 H16B 108.4 n
C16 C17 H17A 109.5 n
C16 C17 H17B 109.5 n
H17A C17 H17B 109.5 n
C16 C17 H17C 109.5 n
H17A C17 H17C 109.5 n
H17B C17 H17C 109.5 n

loop_
_geom_bond_atom_site_label_1
_geom_bond_atom_site_label_2
_geom_bond_distance
_geom_bond_publ_flag
Br1 C3 1.870(3) n
S1 C1 1.689(3) n
S1 C4 1.736(3) n
C5 C6 1.339(4) n
C5 C4 1.452(4) n
C5 C10 1.498(4) n
C4 C3 1.372(4) n
C9 C11 1.488(4) n
C9 C10 1.522(4) n
C9 C8 1.524(4) n
C9 H9 0.9800 n
O2 C11 1.357(4) n
O2 C14 1.362(5) n
C6 C7 1.442(4) n
C6 H6 0.9300 n
C3 C2 1.399(4) n
C11 C12 1.328(5) n
C10 H10A 0.9700 n
C10 H10B 0.9700 n
C7 O1 1.218(4) n
C7 C8 1.511(4) n
C1 C2 1.345(5) n
C1 H1 0.9300 n
C2 H2 0.9300 n
C8 C15 1.511(4) n
C8 H8 0.9800 n
C15 O3 1.188(4) n
C15 O4 1.315(4) n
C13 C14 1.306(6) n
C13 C12 1.420(5) n
C13 H13 0.9300 n
C12 H12 0.9300 n
C14 H14 0.9300 n
O4 C16 1.461(5) n
C16 C17 1.409(7) n
C16 H16A 0.9700 n
C16 H16B 0.9700 n
C17 H17A 0.9600 n
C17 H17B 0.9600 n
C17 H17C 0.9600 n
